data_1561974
loop_
_publ_author_name
'Subbarao, Udumula'
'Sarkar, Sumanta'
'Peter, Sebastian C.'

_publ_section_title
;
 Crystal structure and properties of tetragonal EuAg4In8 grown by metal
 flux technique
;
_journal_name_full 'Journal of Solid State Chemistry'
_journal_page_first 126
_journal_page_last 132
_journal_paper_doi 10.1016/j.jssc.2015.02.013
_journal_volume 226
_journal_year 2015
_chemical_formula_sum 'Ag4 Eu In8'
_chemical_formula_weight 1502.00
_space_group_IT_number 139
_space_group_name_Hall '-I 4 2'
_space_group_name_H-M_alt 'I 4/m m m'
_symmetry_cell_setting tetragonal
_symmetry_space_group_name_H-M 'I 4/m m m'
_atom_sites_solution_hydrogens .
_atom_sites_solution_primary direct
_atom_sites_solution_secondary difmap
_audit_creation_method SHELXL-97
_cell_angle_alpha 90.00
_cell_angle_beta 90.00
_cell_angle_gamma 90.00
_cell_formula_units_Z 2
_cell_length_a 9.7937(2)
_cell_length_b 9.7937(2)
_cell_length_c 5.7492(2)
_cell_measurement_reflns_used 3286
_cell_measurement_temperature 293(2)
_cell_measurement_theta_max 45.35
_cell_measurement_theta_min 2.94
_cell_volume 551.44(2)
_computing_cell_refinement 'SMART APEX II'
_computing_data_collection 'SMART APEX II (Bruker,2010)'
_computing_data_reduction 'SAINT (Bruker,2000)'
_computing_molecular_graphics 'Ortep-3v2 for windows (Farrugia, 1997)'
_computing_publication_material 'PLATON (Spek, 2008)'
_computing_structure_refinement 'SHELXL-97 (Sheldrick, 2008)'
_computing_structure_solution 'SHELXS-97 (Sheldrick, 2008)'
_diffrn_ambient_temperature 293(2)
_diffrn_measured_fraction_theta_full 0.983
_diffrn_measured_fraction_theta_max 0.983
_diffrn_measurement_device_type 'CCD area detector'
_diffrn_measurement_method 'phi and omega scans'
_diffrn_radiation_monochromator graphite
_diffrn_radiation_source 'fine-focus sealed tube'
_diffrn_radiation_type MoK\a
_diffrn_radiation_wavelength 0.71073
_diffrn_reflns_av_R_equivalents 0.0485
_diffrn_reflns_av_sigmaI/netI 0.0374
_diffrn_reflns_limit_h_max 19
_diffrn_reflns_limit_h_min -19
_diffrn_reflns_limit_k_max 17
_diffrn_reflns_limit_k_min -15
_diffrn_reflns_limit_l_max 11
_diffrn_reflns_limit_l_min -8
_diffrn_reflns_number 3286
_diffrn_reflns_theta_full 45.35
_diffrn_reflns_theta_max 45.35
_diffrn_reflns_theta_min 2.94
_exptl_absorpt_coefficient_mu 28.826
_exptl_absorpt_correction_T_max 0.3267
_exptl_absorpt_correction_T_min 0.1607
_exptl_absorpt_correction_type empirical
_exptl_crystal_colour grey
_exptl_crystal_density_diffrn 9.046
_exptl_crystal_density_method 'not measured'
_exptl_crystal_description block
_exptl_crystal_F_000 1286
_exptl_crystal_size_max 0.10
_exptl_crystal_size_mid 0.05
_exptl_crystal_size_min 0.05
_refine_diff_density_max 2.728
_refine_diff_density_min -4.887
_refine_diff_density_rms 0.723
_refine_ls_extinction_coef 0.0128(7)
_refine_ls_extinction_expression Fc^*^=kFc[1+0.001xFc^2^\l^3^/sin(2\q)]^-1/4^
_refine_ls_extinction_method SHELXL
_refine_ls_goodness_of_fit_ref 1.181
_refine_ls_hydrogen_treatment .
_refine_ls_matrix_type full
_refine_ls_number_parameters 16
_refine_ls_number_reflns 686
_refine_ls_number_restraints 0
_refine_ls_restrained_S_all 1.181
_refine_ls_R_factor_all 0.0366
_refine_ls_R_factor_gt 0.0359
_refine_ls_shift/su_max 0.000
_refine_ls_shift/su_mean 0.000
_refine_ls_structure_factor_coef Fsqd
_refine_ls_weighting_details 'calc w=1/[\s^2^(Fo^2^)+(0.0270P)^2^+13.8927P] where P=(Fo^2^+2Fc^2^)/3'
_refine_ls_weighting_scheme calc
_refine_ls_wR_factor_gt 0.0856
_refine_ls_wR_factor_ref 0.0862
_reflns_number_gt 675
_reflns_number_total 686
_reflns_threshold_expression >2\s(I)
_cod_data_source_file JSSC-2015-226-126.cif
_cod_data_source_block EuAg4In8
_cod_depositor_comments
;
The following automatic conversions were performed:

data item '_symmetry_cell_setting' value 'Tetragonal' was changed to
'tetragonal' in accordance with the built-in table derived from the
CIF Core dictionary named 'cif_core.dic' version 2.4.5 last updated
on 2014-11-21.

Automatic conversion script
Id: cif_fix_values 8369 2020-08-20 11:38:08Z andrius 
;
_cod_original_sg_symbol_H-M I4/mmm
_cod_database_code 1561974

loop_
_symmetry_equiv_pos_as_xyz
'x, y, z'
'-x, -y, z'
'-y, x, z'
'y, -x, z'
'-x, y, -z'
'x, -y, -z'
'y, x, -z'
'-y, -x, -z'
'x+1/2, y+1/2, z+1/2'
'-x+1/2, -y+1/2, z+1/2'
'-y+1/2, x+1/2, z+1/2'
'y+1/2, -x+1/2, z+1/2'
'-x+1/2, y+1/2, -z+1/2'
'x+1/2, -y+1/2, -z+1/2'
'y+1/2, x+1/2, -z+1/2'
'-y+1/2, -x+1/2, -z+1/2'
'-x, -y, -z'
'x, y, -z'
'y, -x, -z'
'-y, x, -z'
'x, -y, z'
'-x, y, z'
'-y, -x, z'
'y, x, z'
'-x+1/2, -y+1/2, -z+1/2'
'x+1/2, y+1/2, -z+1/2'
'y+1/2, -x+1/2, -z+1/2'
'-y+1/2, x+1/2, -z+1/2'
'x+1/2, -y+1/2, z+1/2'
'-x+1/2, y+1/2, z+1/2'
'-y+1/2, -x+1/2, z+1/2'
'y+1/2, x+1/2, z+1/2'

loop_
_atom_site_label
_atom_site_type_symbol
_atom_site_fract_x
_atom_site_fract_y
_atom_site_fract_z
_atom_site_U_iso_or_equiv
_atom_site_adp_type
_atom_site_occupancy
_atom_site_symmetry_multiplicity
_atom_site_calc_flag
_atom_site_refinement_flags
_atom_site_disorder_assembly
_atom_site_disorder_group
Eu Eu 0.0000 0.0000 0.0000 0.00858(13) Uani 1 16 d S . .
Ag Ag 0.2500 0.2500 0.2500 0.01251(12) Uani 1 4 d S . .
In1 In 0.34717(5) 0.0000 0.0000 0.01240(12) Uani 1 4 d S . .
In2 In 0.28803(9) 0.5000 0.0000 0.02070(16) Uani 1 4 d S . .

loop_
_atom_site_aniso_label
_atom_site_aniso_U_11
_atom_site_aniso_U_22
_atom_site_aniso_U_33
_atom_site_aniso_U_23
_atom_site_aniso_U_13
_atom_site_aniso_U_12
Eu 0.00823(15) 0.00823(15) 0.0093(2) 0.000 0.000 0.000
Ag 0.01448(15) 0.01448(15) 0.00856(18) 0.00300(9) 0.00300(9) 0.00118(13)
In1 0.01101(18) 0.01038(18) 0.0158(2) 0.000 0.000 0.000
In2 0.0428(4) 0.00784(18) 0.0115(2) 0.000 0.000 0.000

loop_
_atom_type_symbol
_atom_type_description
_atom_type_scat_dispersion_real
_atom_type_scat_dispersion_imag
_atom_type_scat_source
Ag Ag -0.8971 1.1015 'International Tables Vol C Tables 4.2.6.8 and 6.1.1.4'
In In -0.7276 1.3100 'International Tables Vol C Tables 4.2.6.8 and 6.1.1.4'
Eu Eu -0.1578 3.6682 'International Tables Vol C Tables 4.2.6.8 and 6.1.1.4'

loop_
_geom_angle_atom_site_label_1
_geom_angle_atom_site_label_2
_geom_angle_atom_site_label_3
_geom_angle
_geom_angle_site_symmetry_1
_geom_angle_site_symmetry_3
In1 Eu In1 180.0 19 3
In1 Eu In1 90.0 19 17
In1 Eu In1 90.0 3 17
In1 Eu In1 90.0 19 .
In1 Eu In1 90.0 3 .
In1 Eu In1 180.0 17 .
In1 Eu In2 125.835(12) 19 27_455
In1 Eu In2 54.165(12) 3 27_455
In1 Eu In2 90.0 17 27_455
In1 Eu In2 90.0 . 27_455
In1 Eu In2 54.165(12) 19 11_544
In1 Eu In2 125.835(12) 3 11_544
In1 Eu In2 90.0 17 11_544
In1 Eu In2 90.0 . 11_544
In2 Eu In2 180.0 27_455 11_544
In1 Eu In2 90.0 19 25
In1 Eu In2 90.0 3 25
In1 Eu In2 125.835(12) 17 25
In1 Eu In2 54.165(12) . 25
In2 Eu In2 48.910(15) 27_455 25
In2 Eu In2 131.090(15) 11_544 25
In1 Eu In2 90.0 19 9_444
In1 Eu In2 90.0 3 9_444
In1 Eu In2 54.165(12) 17 9_444
In1 Eu In2 125.835(12) . 9_444
In2 Eu In2 131.090(15) 27_455 9_444
In2 Eu In2 48.910(15) 11_544 9_444
In2 Eu In2 180.0 25 9_444
In1 Eu In2 125.835(12) 19 27_454
In1 Eu In2 54.165(12) 3 27_454
In1 Eu In2 90.0 17 27_454
In1 Eu In2 90.0 . 27_454
In2 Eu In2 108.33(2) 27_455 27_454
In2 Eu In2 71.67(2) 11_544 27_454
In2 Eu In2 131.090(15) 25 27_454
In2 Eu In2 48.910(15) 9_444 27_454
In1 Eu In2 54.165(12) 19 11_545
In1 Eu In2 125.835(12) 3 11_545
In1 Eu In2 90.0 17 11_545
In1 Eu In2 90.0 . 11_545
In2 Eu In2 71.67(2) 27_455 11_545
In2 Eu In2 108.33(2) 11_544 11_545
In2 Eu In2 48.910(15) 25 11_545
In2 Eu In2 131.090(15) 9_444 11_545
In2 Eu In2 180.00(2) 27_454 11_545
In1 Eu In2 90.0 19 25_554
In1 Eu In2 90.0 3 25_554
In1 Eu In2 125.835(12) 17 25_554
In1 Eu In2 54.165(12) . 25_554
In2 Eu In2 131.090(15) 27_455 25_554
In2 Eu In2 48.910(15) 11_544 25_554
In2 Eu In2 108.33(2) 25 25_554
In2 Eu In2 71.67(2) 9_444 25_554
In2 Eu In2 48.910(15) 27_454 25_554
In2 Eu In2 131.090(15) 11_545 25_554
In1 Eu In2 90.0 19 9_445
In1 Eu In2 90.0 3 9_445
In1 Eu In2 54.165(12) 17 9_445
In1 Eu In2 125.835(12) . 9_445
In2 Eu In2 48.910(15) 27_455 9_445
In2 Eu In2 131.090(15) 11_544 9_445
In2 Eu In2 71.67(2) 25 9_445
In2 Eu In2 108.33(2) 9_444 9_445
In2 Eu In2 131.090(15) 27_454 9_445
In2 Eu In2 48.910(15) 11_545 9_445
In2 Eu In2 180.00(2) 25_554 9_445
In2 Ag In2 180.0 27_455 3_655
In2 Ag In2 61.68(3) 27_455 25
In2 Ag In2 118.32(3) 3_655 25
In2 Ag In2 118.32(3) 27_455 .
In2 Ag In2 61.68(3) 3_655 .
In2 Ag In2 180.0 25 .
In2 Ag Ag 59.871(2) 27_455 10
In2 Ag Ag 120.129(2) 3_655 10
In2 Ag Ag 59.871(2) 25 10
In2 Ag Ag 120.129(2) . 10
In2 Ag Ag 120.129(2) 27_455 10_554
In2 Ag Ag 59.871(2) 3_655 10_554
In2 Ag Ag 120.129(2) 25 10_554
In2 Ag Ag 59.871(2) . 10_554
Ag Ag Ag 180.0 10 10_554
In2 Ag In1 113.974(19) 27_455 .
In2 Ag In1 66.026(19) 3_655 .
In2 Ag In1 65.362(8) 25 .
In2 Ag In1 114.638(8) . .
Ag Ag In1 118.685(2) 10 .
Ag Ag In1 61.315(2) 10_554 .
In2 Ag In1 66.026(19) 27_455 25
In2 Ag In1 113.974(19) 3_655 25
In2 Ag In1 114.638(8) 25 25
In2 Ag In1 65.362(8) . 25
Ag Ag In1 61.315(2) 10 25
Ag Ag In1 118.685(2) 10_554 25
In1 Ag In1 180.000(18) . 25
In2 Ag In1 65.362(8) 27_455 3
In2 Ag In1 114.638(8) 3_655 3
In2 Ag In1 113.974(19) 25 3
In2 Ag In1 66.026(19) . 3
Ag Ag In1 118.685(2) 10 3
Ag Ag In1 61.315(2) 10_554 3
In1 Ag In1 106.819(15) . 3
In1 Ag In1 73.181(15) 25 3
In2 Ag In1 114.638(8) 27_455 27
In2 Ag In1 65.362(8) 3_655 27
In2 Ag In1 66.026(19) 25 27
In2 Ag In1 113.974(19) . 27
Ag Ag In1 61.315(2) 10 27
Ag Ag In1 118.685(2) 10_554 27
In1 Ag In1 73.181(15) . 27
In1 Ag In1 106.819(15) 25 27
In1 Ag In1 180.0 3 27
In2 Ag Eu 63.196(12) 27_455 .
In2 Ag Eu 116.804(12) 3_655 .
In2 Ag Eu 63.196(12) 25 .
In2 Ag Eu 116.804(12) . .
Ag Ag Eu 112.543(1) 10 .
Ag Ag Eu 67.457(1) 10_554 .
In1 Ag Eu 59.305(9) . .
In1 Ag Eu 120.695(9) 25 .
In1 Ag Eu 59.305(9) 3 .
In1 Ag Eu 120.695(9) 27 .
In2 Ag Eu 116.804(12) 27_455 9
In2 Ag Eu 63.196(12) 3_655 9
In2 Ag Eu 116.804(12) 25 9
In2 Ag Eu 63.196(12) . 9
Ag Ag Eu 67.457(1) 10 9
Ag Ag Eu 112.543(1) 10_554 9
In1 Ag Eu 120.695(9) . 9
In1 Ag Eu 59.305(9) 25 9
In1 Ag Eu 120.695(9) 3 9
In1 Ag Eu 59.305(9) 27 9
Eu Ag Eu 180.0 . 9
In1 In1 Ag 108.531(9) 17_655 11_544
In1 In1 Ag 108.531(9) 17_655 .
Ag In1 Ag 142.937(18) 11_544 .
In1 In1 Ag 108.531(9) 17_655 4
Ag In1 Ag 57.371(4) 11_544 4
Ag In1 Ag 109.705(9) . 4
In1 In1 Ag 108.531(9) 17_655 10_554
Ag In1 Ag 109.705(9) 11_544 10_554
Ag In1 Ag 57.371(4) . 10_554
Ag In1 Ag 142.937(18) 4 10_554
In1 In1 In2 114.733(17) 17_655 25_554
Ag In1 In2 55.324(4) 11_544 25_554
Ag In1 In2 107.637(12) . 25_554
Ag In1 In2 107.637(12) 4 25_554
Ag In1 In2 55.324(4) 10_554 25_554
In1 In1 In2 114.733(17) 17_655 25
Ag In1 In2 107.637(12) 11_544 25
Ag In1 In2 55.324(4) . 25
Ag In1 In2 55.324(4) 4 25
Ag In1 In2 107.637(12) 10_554 25
In2 In1 In2 130.53(3) 25_554 25
In1 In1 In2 62.050(11) 17_655 3_655
Ag In1 In2 150.606(6) 11_544 3_655
Ag In1 In2 55.017(6) . 3_655
Ag In1 In2 150.606(6) 4 3_655
Ag In1 In2 55.017(6) 10_554 3_655
In2 In1 In2 101.309(4) 25_554 3_655
In2 In1 In2 101.309(4) 25 3_655
In1 In1 In2 62.050(11) 17_655 19
Ag In1 In2 55.017(6) 11_544 19
Ag In1 In2 150.606(6) . 19
Ag In1 In2 55.017(6) 4 19
Ag In1 In2 150.606(6) 10_554 19
In2 In1 In2 101.309(4) 25_554 19
In2 In1 In2 101.309(4) 25 19
In2 In1 In2 124.10(2) 3_655 19
In1 In1 Eu 180.0 17_655 .
Ag In1 Eu 71.469(9) 11_544 .
Ag In1 Eu 71.469(9) . .
Ag In1 Eu 71.469(9) 4 .
Ag In1 Eu 71.469(9) 10_554 .
In2 In1 Eu 65.267(17) 25_554 .
In2 In1 Eu 65.267(17) 25 .
In2 In1 Eu 117.950(11) 3_655 .
In2 In1 Eu 117.950(11) 19 .
Ag In2 Ag 165.05(3) 10_554 4_565
Ag In2 Ag 60.258(3) 10_554 .
Ag In2 Ag 117.533(8) 4_565 .
Ag In2 Ag 117.533(8) 10_554 11_554
Ag In2 Ag 60.258(3) 4_565 11_554
Ag In2 Ag 165.05(3) . 11_554
Ag In2 In2 134.155(15) 10_554 19_565
Ag In2 In2 59.161(16) 4_565 19_565
Ag In2 In2 134.155(15) . 19_565
Ag In2 In2 59.161(16) 11_554 19_565
Ag In2 In2 59.161(16) 10_554 3_655
Ag In2 In2 134.155(15) 4_565 3_655
Ag In2 In2 59.161(16) . 3_655
Ag In2 In2 134.155(15) 11_554 3_655
In2 In2 In2 90.0 19_565 3_655
Ag In2 In1 59.314(6) 10_554 25_554
Ag In2 In1 113.670(15) 4_565 25_554
Ag In2 In1 113.670(15) . 25_554
Ag In2 In1 59.314(6) 11_554 25_554
In2 In2 In1 107.208(11) 19_565 25_554
In2 In2 In1 107.208(11) 3_655 25_554
Ag In2 In1 113.670(15) 10_554 25
Ag In2 In1 59.314(6) 4_565 25
Ag In2 In1 59.314(6) . 25
Ag In2 In1 113.670(15) 11_554 25
In2 In2 In1 107.208(11) 19_565 25
In2 In2 In1 107.208(11) 3_655 25
In1 In2 In1 130.53(3) 25_554 25
Ag In2 In1 58.957(13) 10_554 3
Ag In2 In1 106.61(2) 4_565 3
Ag In2 In1 58.957(13) . 3
Ag In2 In1 106.61(2) 11_554 3
In2 In2 In1 162.950(11) 19_565 3
In2 In2 In1 107.050(11) 3_655 3
In1 In2 In1 68.310(17) 25_554 3
In1 In2 In1 68.310(17) 25 3
Ag In2 In1 106.61(2) 10_554 19_565
Ag In2 In1 58.957(13) 4_565 19_565
Ag In2 In1 106.61(2) . 19_565
Ag In2 In1 58.957(13) 11_554 19_565
In2 In2 In1 107.050(11) 19_565 19_565
In2 In2 In1 162.950(11) 3_655 19_565
In1 In2 In1 68.310(17) 25_554 19_565
In1 In2 In1 68.310(17) 25 19_565
In1 In2 In1 55.90(2) 3 19_565
Ag In2 Eu 118.887(13) 10_554 9
Ag In2 Eu 70.685(7) 4_565 9
Ag In2 Eu 70.685(7) . 9
Ag In2 Eu 118.887(13) 11_554 9
In2 In2 Eu 65.545(7) 19_565 9
In2 In2 Eu 65.545(7) 3_655 9
In1 In2 Eu 168.90(3) 25_554 9
In1 In2 Eu 60.569(9) 25 9
In1 In2 Eu 121.143(8) 3 9
In1 In2 Eu 121.143(8) 19_565 9
Ag In2 Eu 70.685(7) 10_554 9_554
Ag In2 Eu 118.887(13) 4_565 9_554
Ag In2 Eu 118.887(13) . 9_554
Ag In2 Eu 70.685(7) 11_554 9_554
In2 In2 Eu 65.545(7) 19_565 9_554
In2 In2 Eu 65.545(7) 3_655 9_554
In1 In2 Eu 60.569(9) 25_554 9_554
In1 In2 Eu 168.90(3) 25 9_554
In1 In2 Eu 121.143(8) 3 9_554
In1 In2 Eu 121.143(8) 19_565 9_554
Eu In2 Eu 108.33(2) 9 9_554

loop_
_geom_bond_atom_site_label_1
_geom_bond_atom_site_label_2
_geom_bond_distance
_geom_bond_site_symmetry_2
Eu In1 3.4001(5) 19
Eu In1 3.4001(5) 3
Eu In1 3.4001(5) 17
Eu In1 3.4001(5) .
Eu In2 3.5458(5) 27_455
Eu In2 3.5458(5) 11_544
Eu In2 3.5458(5) 25
Eu In2 3.5458(5) 9_444
Eu In2 3.5458(5) 27_454
Eu In2 3.5458(5) 11_545
Eu In2 3.5458(5) 25_554
Eu In2 3.5458(5) 9_445
Ag In2 2.86345(13) 27_455
Ag In2 2.86345(13) 3_655
Ag In2 2.86345(12) 25
Ag In2 2.86345(12) .
Ag Ag 2.8746 10
Ag Ag 2.8746 10_554
Ag In1 2.99438(17) .
Ag In1 2.99438(17) 25
Ag In1 2.99438(17) 3
Ag In1 2.99438(17) 27
Ag Eu 3.7491 9
In1 In1 2.9935(10) 17_655
In1 Ag 2.99438(17) 11_544
In1 Ag 2.99438(17) 4
In1 Ag 2.99438(17) 10_554
In1 In2 3.1649(4) 25_554
In1 In2 3.1649(4) 25
In1 In2 3.1934(8) 3_655
In1 In2 3.1934(8) 19
In2 Ag 2.86345(12) 10_554
In2 Ag 2.86345(13) 4_565
In2 Ag 2.86345(13) 11_554
In2 In2 2.9358(12) 19_565
In2 In2 2.9358(12) 3_655
In2 In1 3.1649(4) 25_554
In2 In1 3.1649(4) 25
In2 In1 3.1934(8) 3
In2 In1 3.1934(8) 19_565
In2 Eu 3.5458(5) 9
In2 Eu 3.5458(5) 9_554
